data_1520293
loop_
_publ_author_name
'Rumyantsev, Misha'
'Sitnikov, Nikolay S.'
'Somov, Nikolay V.'

_publ_section_title
;
 Hydrogen-bond-assisted organocatalytic acetalization of secondary
 alcohols: experimental and theoretical studies.
;
_journal_issue 18
_journal_name_full 'The journal of physical chemistry. A'
_journal_page_first 4108
_journal_page_last 4117
_journal_paper_doi 10.1021/acs.jpca.5b02102
_journal_volume 119
_journal_year 2015
_chemical_absolute_configuration ad
_chemical_formula_sum 'C5 H5 Br2 N'
_chemical_formula_weight 238.90
_chemical_name_systematic
;
 ?
;
_space_group_IT_number 29
_symmetry_cell_setting orthorhombic
_symmetry_space_group_name_Hall 'P 2c -2ac'
_symmetry_space_group_name_H-M 'P c a 21'
_atom_sites_solution_hydrogens geom
_atom_sites_solution_primary direct
_atom_sites_solution_secondary difmap
_audit_creation_date 2013-09-10T12:48:51-00:00
_audit_creation_method 'WinGX routine CIF_UPDATE'
_cell_angle_alpha 90
_cell_angle_beta 90
_cell_angle_gamma 90
_cell_formula_units_Z 4
_cell_length_a 14.2564(5)
_cell_length_b 4.6063(2)
_cell_length_c 10.7577(3)
_cell_measurement_reflns_used 4478
_cell_measurement_temperature 293(2)
_cell_measurement_theta_max 30.298
_cell_measurement_theta_min 3.761
_cell_volume 706.45(4)
_computing_cell_refinement
;
        CrysAlisPro, Agilent Technologies,
        Version 1.171.36.28 (release 01-02-2013 CrysAlis171 .NET)
        (compiled Feb  1 2013,16:14:44)
;
_computing_data_collection
;
        CrysAlisPro, Agilent Technologies,
        Version 1.171.36.28 (release 01-02-2013 CrysAlis171 .NET)
        (compiled Feb  1 2013,16:14:44)
;
_computing_data_reduction
;
        CrysAlisPro, Agilent Technologies,
        Version 1.171.36.28 (release 01-02-2013 CrysAlis171 .NET)
        (compiled Feb  1 2013,16:14:44)
;
_computing_structure_refinement 'SHELXL-97 (Sheldrick, 1997)'
_computing_structure_solution 'SHELXS-97 (Sheldrick, 1990)'
_diffrn_ambient_temperature 293(2)
_diffrn_detector_area_resol_mean 16.0302
_diffrn_measured_fraction_theta_full 0.999
_diffrn_measured_fraction_theta_max 0.999
_diffrn_measurement_device_type 'Xcalibur, Sapphire3, Gemini'
_diffrn_measurement_method '\w scans'
_diffrn_orient_matrix_UB_11 -0.0007135
_diffrn_orient_matrix_UB_12 -0.150665
_diffrn_orient_matrix_UB_13 0.0135979
_diffrn_orient_matrix_UB_21 0.0484348
_diffrn_orient_matrix_UB_22 -0.00934
_diffrn_orient_matrix_UB_23 -0.0144767
_diffrn_orient_matrix_UB_31 0.0113096
_diffrn_orient_matrix_UB_32 0.0305053
_diffrn_orient_matrix_UB_33 0.0628767
_diffrn_radiation_monochromator graphite
_diffrn_radiation_type MoK\a
_diffrn_radiation_wavelength 0.71073
_diffrn_reflns_av_R_equivalents 0.0387
_diffrn_reflns_av_unetI/netI 0.0241
_diffrn_reflns_limit_h_max 19
_diffrn_reflns_limit_h_min -19
_diffrn_reflns_limit_k_max 6
_diffrn_reflns_limit_k_min -6
_diffrn_reflns_limit_l_max 14
_diffrn_reflns_limit_l_min -14
_diffrn_reflns_number 10721
_diffrn_reflns_theta_full 28.26
_diffrn_reflns_theta_max 28.26
_diffrn_reflns_theta_min 3.43
_exptl_absorpt_coefficient_mu 11.37
_exptl_absorpt_correction_T_max 1
_exptl_absorpt_correction_T_min 0.217
_exptl_absorpt_correction_type multi-scan
_exptl_absorpt_process_details
;
        CrysAlisPro, Agilent Technologies,
        Version 1.171.36.28 (release 01-02-2013 CrysAlis171 .NET)
        (compiled Feb  1 2013,16:14:44)
        Empirical absorption correction using spherical harmonics,
 implemented in SCALE3 ABSPACK scaling algorithm.
;
_exptl_crystal_density_diffrn 2.246
_exptl_crystal_density_method 'not measured'
_exptl_crystal_F_000 448
_refine_diff_density_max 0.504
_refine_diff_density_min -0.371
_refine_diff_density_rms 0.072
_refine_ls_abs_structure_details 'Flack H D (1983), Acta Cryst. A39, 876-881'
_refine_ls_abs_structure_Flack 0.00(2)
_refine_ls_extinction_coef 0.0099(7)
_refine_ls_extinction_expression Fc^*^=kFc[1+0.001xFc^2^\l^3^/sin(2\q)]^-1/4^
_refine_ls_extinction_method SHELXL
_refine_ls_goodness_of_fit_ref 1.067
_refine_ls_hydrogen_treatment refall
_refine_ls_matrix_type full
_refine_ls_number_parameters 94
_refine_ls_number_reflns 1749
_refine_ls_number_restraints 1
_refine_ls_restrained_S_all 1.067
_refine_ls_R_factor_all 0.0308
_refine_ls_R_factor_gt 0.0256
_refine_ls_shift/su_max 0.001
_refine_ls_shift/su_mean 0
_refine_ls_structure_factor_coef Fsqd
_refine_ls_weighting_details 'calc w=1/[\s^2^(Fo^2^)+(0.0297P)^2^+0.0000P] where P=(Fo^2^+2Fc^2^)/3'
_refine_ls_weighting_scheme calc
_refine_ls_wR_factor_gt 0.0548
_refine_ls_wR_factor_ref 0.0572
_reflns_number_gt 1598
_reflns_number_total 1749
_reflns_threshold_expression >2sigma(I)
_cod_data_source_file jp5b02102_si_002.cif
_cod_data_source_block hydcla_br_090913
_cod_database_code 1520293

loop_
_symmetry_equiv_pos_as_xyz
'x, y, z'
'-x, -y, z+1/2'
'x+1/2, -y, z'
'-x+1/2, y, z+1/2'

loop_
_atom_site_label
_atom_site_type_symbol
_atom_site_fract_x
_atom_site_fract_y
_atom_site_fract_z
_atom_site_U_iso_or_equiv
_atom_site_adp_type
_atom_site_occupancy
_atom_site_symmetry_multiplicity
_atom_site_calc_flag
C1 C 0.8063(3) -0.3110(10) 0.3719(5) 0.0483(11) Uani 1 1 d
C2 C 0.8032(3) -0.3973(8) 0.2489(5) 0.0433(9) Uani 1 1 d
C3 C 0.8674(3) -0.5954(8) 0.2097(3) 0.0353(8) Uani 1 1 d
C4 C 0.9325(3) -0.6275(9) 0.4073(4) 0.0429(9) Uani 1 1 d
C5 C 0.8707(3) -0.4272(11) 0.4524(4) 0.0512(10) Uani 1 1 d
N1 N 0.9301(2) -0.7080(6) 0.2875(3) 0.0357(7) Uani 1 1 d
Br1 Br 0.59861(3) 0.12559(8) 0.23531(3) 0.04411(12) Uani 1 1 d
Br2 Br 0.87324(3) -0.72426(10) 0.04355(5) 0.05049(13) Uani 1 1 d
H1 H 0.978(3) -0.831(6) 0.261(4) 0.028(9) Uiso 1 1 d
H2 H 0.760(3) -0.335(8) 0.190(4) 0.035(10) Uiso 1 1 d
H3 H 0.873(3) -0.379(10) 0.537(5) 0.056(13) Uiso 1 1 d
H4 H 0.761(4) -0.180(9) 0.390(5) 0.072(16) Uiso 1 1 d
H5 H 0.976(4) -0.713(9) 0.454(5) 0.066(15) Uiso 1 1 d

loop_
_atom_site_aniso_label
_atom_site_aniso_U_11
_atom_site_aniso_U_22
_atom_site_aniso_U_33
_atom_site_aniso_U_23
_atom_site_aniso_U_13
_atom_site_aniso_U_12
C1 0.039(2) 0.049(2) 0.057(3) -0.006(2) 0.015(2) 0.0020(19)
C2 0.0304(17) 0.048(2) 0.052(2) 0.004(2) 0.002(2) 0.0009(15)
C3 0.0317(17) 0.0361(18) 0.038(2) -0.0001(15) -0.0013(14) -0.0092(13)
C4 0.041(2) 0.047(2) 0.041(2) -0.0002(18) -0.0057(18) -0.0028(18)
C5 0.053(2) 0.058(3) 0.043(2) -0.008(2) 0.004(2) -0.006(2)
N1 0.0315(16) 0.0370(15) 0.0388(17) 0.0006(13) -0.0011(14) -0.0016(14)
Br1 0.0445(2) 0.0437(2) 0.0441(2) -0.0014(2) 0.0028(2) -0.00659(16)
Br2 0.0488(2) 0.0627(3) 0.0400(2) -0.0054(2) -0.0039(2) -0.0013(2)

loop_
_atom_type_symbol
_atom_type_description
_atom_type_scat_dispersion_real
_atom_type_scat_dispersion_imag
_atom_type_scat_source
C C 0.0033 0.0016 'International Tables Vol C Tables 4.2.6.8 and 6.1.1.4'
H H 0 0 'International Tables Vol C Tables 4.2.6.8 and 6.1.1.4'
N N 0.0061 0.0033 'International Tables Vol C Tables 4.2.6.8 and 6.1.1.4'
Br Br -0.2901 2.4595 'International Tables Vol C Tables 4.2.6.8 and 6.1.1.4'

loop_
_geom_angle_atom_site_label_1
_geom_angle_atom_site_label_2
_geom_angle_atom_site_label_3
_geom_angle
C5 C1 C2 120.9(4)
C5 C1 H4 127(4)
C2 C1 H4 112(4)
C3 C2 C1 117.9(4)
C3 C2 H2 117(2)
C1 C2 H2 125(2)
N1 C3 C2 121.2(4)
N1 C3 Br2 116.4(3)
C2 C3 Br2 122.3(3)
N1 C4 C5 120.8(4)
N1 C4 H5 116(3)
C5 C4 H5 123(3)
C4 C5 C1 118.2(4)
C4 C5 H3 119(3)
C1 C5 H3 123(3)
C3 N1 C4 121.0(4)
C3 N1 H1 123(2)
C4 N1 H1 116(2)

loop_
_geom_bond_atom_site_label_1
_geom_bond_atom_site_label_2
_geom_bond_distance
C1 C5 1.371(7)
C1 C2 1.382(8)
C1 H4 0.91(5)
C2 C3 1.361(5)
C2 H2 0.93(4)
C3 N1 1.330(5)
C3 Br2 1.885(4)
C4 N1 1.341(5)
C4 C5 1.365(7)
C4 H5 0.89(5)
C5 H3 0.93(6)
N1 H1 0.93(4)
